data_7249582
loop_
_publ_author_name
'Novikov, Anton P.'
'Sitanskaia, Anastasiia V.'
'Volkov, Mikhail A.'
'Nevolin, Iurii M.'
'Grigoriev, Mikhail S.'

_publ_section_title
;
 Intermolecular non-covalent interactions in the organic perrhenates
 crystal structures: from theory to practice
;
_journal_issue 46
_journal_name_full CrystEngComm
_journal_page_first 6640
_journal_page_last 6649
_journal_paper_doi 10.1039/D4CE00951G
_journal_volume 26
_journal_year 2024
_chemical_formula_moiety 'O4 Re, C5 H10 N2'
_chemical_formula_sum 'C5 H10 N2 O4 Re'
_chemical_formula_weight 348.35
_space_group_crystal_system orthorhombic
_space_group_IT_number 62
_space_group_name_Hall '-P 2ac 2n'
_space_group_name_H-M_alt 'P n m a'
_atom_sites_solution_hydrogens mixed
_atom_sites_solution_primary dual
_audit_creation_date 2024-05-30
_audit_creation_method
;
Olex2 1.5
(compiled 2024.02.16 svn.r378c4104 for OlexSys, GUI svn.r6928)
;
_audit_update_record
;
2024-11-01 deposited with the CCDC.	2024-11-07 downloaded from the CCDC.
;
_cell_angle_alpha 90
_cell_angle_beta 90
_cell_angle_gamma 90
_cell_formula_units_Z 4
_cell_length_a 12.086(2)
_cell_length_b 8.5629(14)
_cell_length_c 8.3490(13)
_cell_measurement_reflns_used 2197
_cell_measurement_temperature 100(2)
_cell_measurement_theta_max 26.354
_cell_measurement_theta_min 3.371
_cell_volume 864.0(2)
_computing_cell_refinement 'SAINT V8.40B (Bruker, 2020)'
_computing_data_collection 'APEX3 v2019.11-0 (Bruker, 2019)'
_computing_data_reduction 'SAINT V8.40B (Bruker, 2020)'
_computing_molecular_graphics 'Olex2 1.5 (Dolomanov et al., 2009)'
_computing_publication_material 'Olex2 1.5 (Dolomanov et al., 2009)'
_computing_structure_refinement 'SHELXL 2018/3 (Sheldrick, 2015)'
_computing_structure_solution 'SHELXT 2018/2 (Sheldrick, 2018)'
_diffrn_ambient_temperature 100(2)
_diffrn_measured_fraction_theta_full 0.995
_diffrn_measured_fraction_theta_max 0.997
_diffrn_measurement_device_type 'Bruker KAPPA APEX II area-detector diffractometer'
_diffrn_radiation_type MoK\a
_diffrn_radiation_wavelength 0.71073
_diffrn_reflns_av_R_equivalents 0.0852
_diffrn_reflns_av_unetI/netI 0.0422
_diffrn_reflns_Laue_measured_fraction_full 0.995
_diffrn_reflns_Laue_measured_fraction_max 0.997
_diffrn_reflns_limit_h_max 16
_diffrn_reflns_limit_h_min -16
_diffrn_reflns_limit_k_max 11
_diffrn_reflns_limit_k_min -12
_diffrn_reflns_limit_l_max 11
_diffrn_reflns_limit_l_min -11
_diffrn_reflns_number 14162
_diffrn_reflns_point_group_measured_fraction_full 0.995
_diffrn_reflns_point_group_measured_fraction_max 0.997
_diffrn_reflns_theta_full 25.242
_diffrn_reflns_theta_max 29.993
_diffrn_reflns_theta_min 4.127
_diffrn_source_current 30.0
_diffrn_source_power 1.5
_diffrn_source_voltage 50.0
_exptl_absorpt_coefficient_mu 14.042
_exptl_absorpt_correction_T_max 1.0000
_exptl_absorpt_correction_T_min 0.7073
_exptl_absorpt_correction_type multi-scan
_exptl_absorpt_process_details
;
SADABS-2016/2 (Bruker,2016/2) was used for absorption correction.
wR2(int) was 0.1308 before and 0.0716 after correction.
The Ratio of minimum to maximum transmission is 0.7073.
The \l/2 correction factor is Not present.
;
_exptl_crystal_colour colourless
_exptl_crystal_colour_primary colourless
_exptl_crystal_density_diffrn 2.678
_exptl_crystal_description needle
_exptl_crystal_F_000 644
_exptl_crystal_size_max 0.13
_exptl_crystal_size_mid 0.06
_exptl_crystal_size_min 0.04
_refine_diff_density_max 1.059
_refine_diff_density_min -1.318
_refine_diff_density_rms 0.255
_refine_ls_extinction_method none
_refine_ls_goodness_of_fit_ref 1.064
_refine_ls_hydrogen_treatment mixed
_refine_ls_matrix_type full
_refine_ls_number_parameters 65
_refine_ls_number_reflns 1326
_refine_ls_number_restraints 0
_refine_ls_restrained_S_all 1.064
_refine_ls_R_factor_all 0.0376
_refine_ls_R_factor_gt 0.0274
_refine_ls_shift/su_max 0.001
_refine_ls_shift/su_mean 0.000
_refine_ls_structure_factor_coef Fsqd
_refine_ls_weighting_details 'w=1/[\s^2^(Fo^2^)+(0.0198P)^2^+1.4269P] where P=(Fo^2^+2Fc^2^)/3'
_refine_ls_weighting_scheme calc
_refine_ls_wR_factor_gt 0.0531
_refine_ls_wR_factor_ref 0.0566
_reflns_Friedel_coverage 0.000
_reflns_number_gt 1130
_reflns_number_total 1326
_reflns_threshold_expression 'I > 2\s(I)'
_cod_data_source_file d4ce00951g2.cif
_cod_data_source_block mv57_lt_1_0ma
_cod_depositor_comments 'Adding full bibliography for 7249580--7249590.cif.'
_cod_original_cell_volume 864.1(2)
_cod_database_code 7249582
_shelx_shelxl_version_number 2018/3
_shelx_space_group_comment
;
The symmetry employed for this shelxl refinement is uniquely defined
by the following loop, which should always be used as a source of
symmetry information in preference to the above space-group names.
They are only intended as comments.
;
_shelx_estimated_absorpt_t_max 0.604
_shelx_estimated_absorpt_t_min 0.263
_olex2_refinement_description
;
1.a Secondary CH2 refined with riding coordinates:
 C2(H2A,H2B)
1.b Idealised Me refined as rotating group:
 C3(H3A,H3B,H3C)
;
_olex2_submission_special_instructions 'No special instructions were received'

loop_
_space_group_symop_operation_xyz
'x, y, z'
'-x+1/2, -y, z+1/2'
'-x, y+1/2, -z'
'x+1/2, -y+1/2, -z+1/2'
'-x, -y, -z'
'x-1/2, y, -z-1/2'
'x, -y-1/2, z'
'-x-1/2, y-1/2, z-1/2'

loop_
_atom_site_label
_atom_site_type_symbol
_atom_site_fract_x
_atom_site_fract_y
_atom_site_fract_z
_atom_site_U_iso_or_equiv
_atom_site_adp_type
_atom_site_occupancy
_atom_site_site_symmetry_order
_atom_site_calc_flag
_atom_site_refinement_flags_posn
_atom_site_refinement_flags_adp
_atom_site_refinement_flags_occupancy
_atom_site_disorder_assembly
_atom_site_disorder_group
Re1 Re 0.96058(2) 0.750000 1.04573(3) 0.00903(9) Uani 1 2 d S T P . .
N1 N 0.6267(4) 0.6714(4) 0.8487(5) 0.0115(8) Uani 1 1 d . . . . .
H1 H 0.623(5) 0.624(5) 0.773(6) 0.014 Uiso 1 1 d . U . . .
O3 O 0.9281(3) 0.5846(4) 1.1551(4) 0.0189(8) Uani 1 1 d . . . . .
O2 O 1.1006(5) 0.750000 0.9978(6) 0.0190(11) Uani 1 2 d S T P . .
C1 C 0.6482(4) 0.6194(6) 0.9970(6) 0.0116(9) Uani 1 1 d . . . . .
O1 O 0.8873(4) 0.750000 0.8691(6) 0.0209(11) Uani 1 2 d S T P . .
C3 C 0.6565(4) 0.4505(6) 1.0327(7) 0.0206(12) Uani 1 1 d . . . . .
H3A H 0.607443 0.392138 0.960939 0.031 Uiso 1 1 calc R U . . .
H3B H 0.634671 0.431662 1.144089 0.031 Uiso 1 1 calc R U . . .
H3C H 0.733003 0.415734 1.016766 0.031 Uiso 1 1 calc R U . . .
C2 C 0.6606(6) 0.750000 1.0945(8) 0.0131(14) Uani 1 2 d S T P . .
H2A H 0.734746 0.750001 1.145058 0.016 Uiso 1 2 calc R U P . .
H2B H 0.603952 0.749999 1.180099 0.016 Uiso 1 2 calc R U P . .

loop_
_atom_site_aniso_label
_atom_site_aniso_U_11
_atom_site_aniso_U_22
_atom_site_aniso_U_33
_atom_site_aniso_U_23
_atom_site_aniso_U_13
_atom_site_aniso_U_12
Re1 0.01143(14) 0.00818(13) 0.00749(13) 0.000 0.00133(11) 0.000
N1 0.016(2) 0.0076(18) 0.011(2) -0.0031(15) -0.0015(18) 0.0004(15)
O3 0.024(2) 0.0148(16) 0.0182(19) 0.0057(15) 0.0055(16) -0.0021(14)
O2 0.019(3) 0.021(3) 0.017(3) 0.000 -0.004(2) 0.000
C1 0.006(2) 0.014(2) 0.015(2) 0.0034(18) -0.0013(18) 0.0005(17)
O1 0.011(3) 0.035(3) 0.017(3) 0.000 0.000(2) 0.000
C3 0.021(3) 0.012(2) 0.028(3) 0.006(2) 0.000(2) 0.0033(19)
C2 0.004(3) 0.019(3) 0.016(3) 0.000 0.002(3) 0.000

loop_
_atom_type_symbol
_atom_type_description
_atom_type_scat_dispersion_real
_atom_type_scat_dispersion_imag
_atom_type_scat_source
C C 0.0033 0.0016 'International Tables Vol C Tables 4.2.6.8 and 6.1.1.4'
H H 0.0000 0.0000 'International Tables Vol C Tables 4.2.6.8 and 6.1.1.4'
N N 0.0061 0.0033 'International Tables Vol C Tables 4.2.6.8 and 6.1.1.4'
O O 0.0106 0.0060 'International Tables Vol C Tables 4.2.6.8 and 6.1.1.4'
Re Re -1.0185 7.2310 'International Tables Vol C Tables 4.2.6.8 and 6.1.1.4'

loop_
_geom_angle_atom_site_label_1
_geom_angle_atom_site_label_2
_geom_angle_atom_site_label_3
_geom_angle
_geom_angle_site_symmetry_1
_geom_angle_site_symmetry_3
_geom_angle_publ_flag
O3 Re1 O3 109.9(2) . 7_575 ?
O3 Re1 O2 110.02(14) . . ?
O3 Re1 O2 110.02(14) 7_575 . ?
O1 Re1 O3 109.60(15) . . ?
O1 Re1 O3 109.60(15) . 7_575 ?
O1 Re1 O2 107.7(2) . . ?
N1 N1 H1 122(4) 7_575 . ?
C1 N1 N1 109.4(3) . 7_575 ?
C1 N1 H1 128(4) . . ?
N1 C1 C3 121.6(5) . . ?
N1 C1 C2 107.2(4) . . ?
C2 C1 C3 131.3(5) . . ?
C1 C3 H3A 109.5 . . ?
C1 C3 H3B 109.5 . . ?
C1 C3 H3C 109.5 . . ?
H3A C3 H3B 109.5 . . ?
H3A C3 H3C 109.5 . . ?
H3B C3 H3C 109.5 . . ?
C1 C2 C1 106.9(6) . 7_575 ?
C1 C2 H2A 110.3 . . ?
C1 C2 H2A 110.3 7_575 . ?
C1 C2 H2B 110.3 . . ?
C1 C2 H2B 110.3 7_575 . ?
H2A C2 H2B 108.6 . . ?

loop_
_geom_bond_atom_site_label_1
_geom_bond_atom_site_label_2
_geom_bond_distance
_geom_bond_site_symmetry_2
_geom_bond_publ_flag
Re1 O3 1.730(3) . ?
Re1 O3 1.730(3) 7_575 ?
Re1 O2 1.739(6) . ?
Re1 O1 1.720(5) . ?
N1 N1 1.347(7) 7_575 ?
N1 H1 0.75(5) . ?
N1 C1 1.341(6) . ?
C1 C3 1.481(6) . ?
C1 C2 1.391(6) . ?
C3 H3A 0.9800 . ?
C3 H3B 0.9800 . ?
C3 H3C 0.9800 . ?
C2 H2A 0.9900 . ?
C2 H2B 0.9900 . ?

loop_
_geom_hbond_atom_site_label_D
_geom_hbond_atom_site_label_H
_geom_hbond_atom_site_label_A
_geom_hbond_distance_DH
_geom_hbond_distance_HA
_geom_hbond_distance_DA
_geom_hbond_angle_DHA
_geom_hbond_site_symmetry_A
_geom_hbond_publ_flag
N1 H1 O3 0.75(5) 2.13(5) 2.803(5) 149(5) 2_664 yes
N1 H1 O2 0.75(5) 2.52(5) 2.986(7) 122(4) 4_466 yes
C3 H3A O3 0.98 2.60 3.328(7) 131.5 2_664 yes
C3 H3B O1 0.98 2.45 3.334(7) 149.3 2_665 yes

loop_
_geom_torsion_atom_site_label_1
_geom_torsion_atom_site_label_2
_geom_torsion_atom_site_label_3
_geom_torsion_atom_site_label_4
_geom_torsion
_geom_torsion_site_symmetry_1
_geom_torsion_site_symmetry_2
_geom_torsion_site_symmetry_3
_geom_torsion_site_symmetry_4
_geom_torsion_publ_flag
N1 N1 C1 C3 -178.3(4) 7_575 . . . ?
N1 N1 C1 C2 0.9(5) 7_575 . . . ?
N1 C1 C2 C1 -1.4(7) . . . 7_575 ?
C3 C1 C2 C1 177.7(4) . . . 7_575 ?
